data_9011770
loop_
_publ_author_name
'Petersen, O. V.'
'Johnsen, O.'
'Gault, R. A.'
'Niedermayr, G.'
'Grice, J. D.'

_publ_section_title
;Taseqite, a new member of the eudialyte group from the Ilimaussaq alkaline
 complex, South Greenland Locality: Ilimaussaq alkaline complex, South
 Greenland Note: water and OHs located at O20 and O21
;
_journal_name_full 'Neues Jahrbuch fur Mineralogie, Monatshefte'
_journal_page_first 83
_journal_page_last 96
_journal_volume 2004
_journal_year 2004
_chemical_compound_source 'Ilimaussaq alkaline complex, South Greenland'
_chemical_formula_sum
;Ca5.151 Cl1.74 Fe1.932 Hf0.051 K0.171 Mn1.503 Na10.65 Nb1.27 O76.401 Si24.45
 Sn0.03 Sr3.87 Y0.138 Zr2.88
;
_chemical_name_mineral Taseqite
_space_group_IT_number 160
_symmetry_space_group_name_Hall 'R 3 -2"'
_symmetry_space_group_name_H-M 'R 3 m :H'
_cell_angle_alpha 90
_cell_angle_beta 90
_cell_angle_gamma 120
_cell_formula_units_Z 3
_cell_length_a 14.2828
_cell_length_b 14.2828
_cell_length_c 30.0222
_cell_volume 5303.955
_database_code_amcsd 0014930
_exptl_crystal_density_diffrn 3.159
_cod_original_sg_symbol_H-M 'R 3 m'
_cod_original_formula_sum
;Ca5.151 Mn1.503 Sr3.87 Y.138 Fe1.932 Nb1.27 Si24.45 Na10.65 K.171 Zr2.88
 Hf.051 Sn.03 O76.401 Cl1.74
;
_cod_database_code 9011770

loop_
_space_group_symop_operation_xyz
x,y,z
2/3+x,1/3+y,1/3+z
1/3+x,2/3+y,2/3+z
x,x-y,z
2/3+x,1/3+x-y,1/3+z
1/3+x,2/3+x-y,2/3+z
-y,-x,z
2/3-y,1/3-x,1/3+z
1/3-y,2/3-x,2/3+z
-x+y,y,z
2/3-x+y,1/3+y,1/3+z
1/3-x+y,2/3+y,2/3+z
-y,x-y,z
2/3-y,1/3+x-y,1/3+z
1/3-y,2/3+x-y,2/3+z
-x+y,-x,z
2/3-x+y,1/3-x,1/3+z
1/3-x+y,2/3-x,2/3+z

loop_
_atom_site_aniso_label
_atom_site_aniso_U_11
_atom_site_aniso_U_22
_atom_site_aniso_U_33
_atom_site_aniso_U_12
_atom_site_aniso_U_13
_atom_site_aniso_U_23
CaM1 0.01400 0.01300 0.01700 0.00100 -0.00100 0.00700
MnM1 0.01400 0.01300 0.01700 0.00100 -0.00100 0.00700
SrM1 0.01400 0.01300 0.01700 0.00100 -0.00100 0.00700
YM1 0.01400 0.01300 0.01700 0.00100 -0.00100 0.00700
FeM25 0.00900 0.00900 0.01300 0.00000 0.00000 0.00200
MnM25 0.00900 0.00900 0.01300 0.00000 0.00000 0.00200
FeM24 0.03900 0.03900 0.00900 0.00000 0.00000 -0.01400
NbM3 0.01000 0.01000 0.02300 0.00000 0.00000 0.00500
SiM4 0.01000 0.01000 0.02600 0.00000 0.00000 0.00500
NbM4a 0.03700 0.03700 0.11900 0.00000 0.00000 0.01900
NaN1 0.04600 0.04600 0.05800 0.03400 -0.03400 -0.01300
KN1 0.04600 0.04600 0.05800 0.03400 -0.03400 -0.01300
CaN1 0.04600 0.04600 0.05800 0.03400 -0.03400 -0.01300
NaN2 0.03000 0.03000 0.03900 0.01100 -0.01100 0.00100
NaN3 0.01800 0.01800 0.03000 -0.00200 0.00200 0.00100
SrN3 0.01800 0.01800 0.03000 -0.00200 0.00200 0.00100
SrN4 0.01200 0.01200 0.02100 0.00000 0.00000 0.00400
NaN4 0.01200 0.01200 0.02100 0.00000 0.00000 0.00400
NaN5 0.10600 0.10600 0.08200 -0.00200 0.00200 0.06200
Zr 0.00900 0.00900 0.01400 0.00000 0.00000 0.00500
Hf 0.00900 0.00900 0.01400 0.00000 0.00000 0.00500
Sn 0.00900 0.00900 0.01400 0.00000 0.00000 0.00500
Si2 0.01500 0.01500 0.01600 0.00300 -0.00300 0.01000
Si3 0.01300 0.01300 0.01500 -0.00200 0.00200 0.00600
Si4 0.01200 0.01200 0.01900 0.00100 -0.00100 0.00600
Si5 0.01200 0.01200 0.02300 0.00200 -0.00200 0.00200
Si6 0.01300 0.01200 0.01700 -0.00200 -0.00200 0.00700
Si7 0.01200 0.01000 0.01500 0.00000 0.00000 0.00500
O1 0.02000 0.02000 0.03400 0.00600 -0.00600 0.01700
O2 0.02400 0.02400 0.03900 0.01200 -0.01200 0.00600
O3 0.03000 0.03000 0.02600 -0.00500 0.00500 0.01700
O4 0.01200 0.01200 0.03700 -0.00600 0.00600 0.00100
O5 0.01900 0.01900 0.02500 0.00200 -0.00200 0.01300
O6 0.02000 0.02000 0.01000 -0.00200 0.00200 0.01400
O7 0.01000 0.01600 0.03100 0.00300 -0.00300 0.00800
O8 0.01700 0.01700 0.01900 0.00600 -0.00600 0.00200
O9 0.02700 0.02700 0.03200 -0.00500 0.00500 0.01700
O10 0.05900 0.02300 0.02400 -0.01000 -0.01200 0.03000
O11 0.01800 0.01800 0.03100 0.00300 -0.00300 0.00800
O12 0.03900 0.03900 0.07400 0.00500 -0.00500 0.03100
O13 0.01400 0.02400 0.03500 -0.00200 -0.00400 0.01300
O14 0.01600 0.01300 0.02700 -0.00600 -0.00100 0.00400
O15 0.01200 0.01200 0.02400 -0.00200 0.00200 -0.00500
O16 0.02200 0.01900 0.02800 -0.00300 0.00100 0.01300
O17 0.02400 0.03000 0.00400 -0.00400 0.00200 0.01500
O18 0.01600 0.01600 0.02700 0.00000 0.00000 0.00800
O19 0.01700 0.01700 0.03700 -0.00300 0.00300 0.00900
Cl1aX 0.02600 0.02600 0.03000 0.00000 0.00000 0.01300
Cl2aX 0.03800 0.03800 0.03500 0.00000 0.00000 0.01900

loop_
_atom_site_label
_atom_site_fract_x
_atom_site_fract_y
_atom_site_fract_z
_atom_site_occupancy
_atom_site_type_symbol
_atom_site_attached_hydrogens
CaM1 0.40490 0.07360 0.83240 0.83000 Ca 0
MnM1 0.40490 0.07360 0.83240 0.09700 Mn 0
SrM1 0.40490 0.07360 0.83240 0.05000 Sr 0
YM1 0.40490 0.07360 0.83240 0.02300 Y 0
FeM25 0.18430 0.81570 0.83020 0.41700 Fe 0
MnM25 0.18430 0.81570 0.83020 0.30700 Mn 0
FeM24 0.16140 0.83860 0.83620 0.22700 Fe 0
NbM3 0.00000 0.00000 0.13170 0.97000 Nb 0
SiM4 0.00000 0.00000 0.92260 0.45000 Si 0
NbM4a 0.00000 0.00000 0.87140 0.30000 Nb 0
NaN1 0.76410 0.23590 0.99330 0.88700 Na 0
KN1 0.76410 0.23590 0.99330 0.05700 K 0
CaN1 0.76410 0.23590 0.99330 0.05700 Ca 0
NaN2 0.56300 0.43700 0.67600 1.02300 Na 0
NaN3 0.90320 0.09680 0.78500 0.63300 Na 0
SrN3 0.90320 0.09680 0.78500 0.36700 Sr 0
SrN4 0.43350 0.56650 0.88240 0.82300 Sr 0
NaN4 0.43350 0.56650 0.88240 0.17700 Na 0
NaN5 0.26540 0.73460 0.68850 0.85300 Na 0
Zr 0.50240 0.49760 0.00000 0.96000 Zr 0
Hf 0.50240 0.49760 0.00000 0.01700 Hf 0
Sn 0.50240 0.49760 0.00000 0.01000 Sn 0
Si2 0.73710 0.26290 0.75010 1.00000 Si 0
Si3 0.59660 0.40340 0.91370 1.00000 Si 0
Si4 0.46000 0.54000 0.75550 1.00000 Si 0
Si5 0.87580 0.12420 0.90840 1.00000 Si 0
Si6 0.05680 0.32750 0.73580 1.00000 Si 0
Si7 0.27510 -0.06200 0.93080 1.00000 Si 0
O1 0.60560 0.39440 0.75300 1.00000 O 0
O2 0.77820 0.22180 0.78980 1.00000 O 0
O3 0.76460 0.23540 0.70090 1.00000 O 0
O4 0.72870 0.27130 0.90760 1.00000 O 0
O5 0.55090 0.44910 0.87680 1.00000 O 0
O6 0.90710 0.09290 0.63020 1.00000 O 0
O7 0.38940 -0.04000 0.72510 1.00000 O 0
O8 0.48520 0.51480 0.80470 1.00000 O 0
O9 0.39600 0.60400 0.75380 1.00000 O 0
O10 0.28250 0.05470 0.94060 1.00000 O 0
O11 0.84670 0.15330 0.86150 1.00000 O 0
O12 0.94080 0.05920 0.90250 1.00000 O 0
O13 0.70070 0.10300 0.62510 1.00000 O 0
O14 0.29040 0.92430 0.87890 1.00000 O 0
O15 0.15770 0.84230 0.94960 1.00000 O 0
O16 0.25370 0.22670 0.70650 1.00000 O 0
O17 0.04710 0.30440 0.78810 1.00000 O 0
O18 0.17930 0.82070 0.71950 1.00000 O 0
O19 0.26930 0.73070 0.83260 0.92700 O 0
Cl1aX 0.00000 0.00000 0.27220 0.91000 Cl 0
Cl2aX 0.00000 0.00000 0.72630 0.41500 Cl 0
O20 0.00000 0.00000 0.97330 0.50000 O 0
O20a 0.00000 0.00000 0.02300 0.22000 O 0
O21 -0.14300 -0.07150 0.83290 0.30000 O 0
Cl2bX 0.00000 0.00000 0.75900 0.41500 Cl 0

loop_
_cod_changelog_entry_id
_cod_changelog_entry_author
_cod_changelog_entry_date
_cod_changelog_entry_text
1
;cod-tools version 3.8.0
Id: cif_guess_AMCSD_atom_types 9581 2023-05-17 12:35:41Z saulius
;
2023-05-23T09:20:34+03:00
;Derived atom types and hydrogen counts
from atom names that follow the AMCSD naming convention
(Wat == water, O-H == hydroxyl).
;

loop_
_cod_related_entry_id
_cod_related_entry_database
_cod_related_entry_code
1 AMCSD 0014930
